data_1526457
loop_
_publ_author_name
'Sassmannshausen, M.'
'Lutz, H.D.'

_publ_section_title
;
 Caesiumchromhalogenide Cs3 Cr Cl6, Cs3 Cr2 Cl9 und Cs3 Cr Br6 -
 Darstellung, Eigenschaften, Kristallstruktur
;
_journal_name_full 'Zeitschrift fuer Anorganische und Allgemeine Chemie'
_journal_page_first 1071
_journal_page_last 1076
_journal_volume 627
_journal_year 2001
_chemical_formula_sum 'Cl9 Cr2 Cs3'
_chemical_name_systematic 'Cs3 (Cr2 Cl9)'
_space_group_IT_number 194
_symmetry_space_group_name_Hall '-P 6c 2c'
_symmetry_space_group_name_H-M 'P 63/m m c'
_cell_angle_alpha 90
_cell_angle_beta 90
_cell_angle_gamma 120
_cell_formula_units_Z 2
_cell_length_a 7.217
_cell_length_b 7.217
_cell_length_c 17.91
_cell_volume 807.867
_citation_journal_id_ASTM ZAACAB
_cod_data_source_file Sassmannshausen_ZAACAB_2001_1980.cif
_cod_data_source_block Cl9Cr2Cs3
_cod_original_cell_volume 807.8666
_cod_database_code 1526457

loop_
_symmetry_equiv_pos_as_xyz
x,y,z
x-y,x,z+1/2
-y,x-y,z
-x,-y,z+1/2
-x+y,-x,z
y,-x+y,z+1/2
-y,-x,-z+1/2
x-y,-y,-z
x,x-y,-z+1/2
y,x,-z
-x+y,y,-z+1/2
-x,-x+y,-z
-x,-y,-z
-x+y,-x,-z-1/2
y,-x+y,-z
x,y,-z-1/2
x-y,x,-z
-y,x-y,-z-1/2
y,x,z-1/2
-x+y,y,z
-x,-x+y,z-1/2
-y,-x,z
x-y,-y,z-1/2
x,x-y,z

loop_
_atom_site_label
_atom_site_type_symbol
_atom_site_fract_x
_atom_site_fract_y
_atom_site_fract_z
_atom_site_occupancy
_atom_site_U_iso_or_equiv
Cl2 Cl-1 0.82064 0.64128 0.09298 1 0.0
Cl1 Cl-1 0.51824 0.03648 0.25 1 0.0
Cs1 Cs+1 0 0 0.25 1 0.0
Cs2 Cs+1 0.3333 0.6667 0.0766 1 0.0
Cr1 Cr+3 0.3333 0.6667 0.83859 1 0.0
